data_7034872
loop_
_publ_author_name
'Dong, Yongkwan'
'Eckert, Brian'
'Wang, Hsin'
'Zeng, Xiaoyu'
'Tritt, Terry M.'
'Nolas, George S.'

_publ_section_title
;
 Synthesis, crystal structure, and transport properties of
 Cu2.2Zn0.8SnSe4-xTex (0.1 &#x2264; x &#x2264; 0.4).
;
_journal_issue 19
_journal_name_full 'Dalton transactions (Cambridge, England : 2003)'
_journal_page_first 9014
_journal_page_last 9019
_journal_paper_doi 10.1039/c5dt00910c
_journal_volume 44
_journal_year 2015
_chemical_formula_sum 'Cu2.2 Se3.63 Sn Te0.37 Zn0.8'
_chemical_formula_weight 644.48
_chemical_name_systematic ' ?'
_space_group_IT_number 121
_symmetry_cell_setting tetragonal
_symmetry_space_group_name_Hall 'I -4 2'
_symmetry_space_group_name_H-M 'I -4 2 m'
_audit_creation_date 2014-12-15T15:02
_audit_creation_method 'from EXP file using GSAS2CIF'
_audit_update_record ' 2014-12-15T15:02  Initial CIF as created by GSAS2CIF'
_cell_angle_alpha 90.0
_cell_angle_beta 90.0
_cell_angle_gamma 90.0
_cell_formula_units_Z 2
_cell_length_a 5.7151(8)
_cell_length_b 5.7151
_cell_length_c 11.3974(21)
_cell_volume 372.27(9)
_computing_structure_refinement GSAS
_diffrn_radiation_polarisn_ratio 0.87
_diffrn_radiation_probe x-ray
_exptl_absorpt_correction_T_max 1.00000
_exptl_absorpt_correction_T_min 1.00000
_exptl_absorpt_process_details
;   GSAS Absorption/surface roughness correction: function number 0
 No correction is applied.
;
_pd_block_id 2014-12-15T15:02|SE34TE06_1|Se34Te06.cif|Bruker_D8
_pd_calc_method 'Rietveld Refinement'
_pd_instr_location ' ?'
_pd_meas_2theta_range_inc 0.01998
_pd_meas_2theta_range_max 100.00214
_pd_meas_2theta_range_min 15.0
_pd_meas_number_of_points 4256
_pd_phase_name 'from E:/USF/USF data/PXRD/YD143/refinements/Se34Te06/Se34Te06.cel'
_pd_proc_2theta_range_inc 0.01998
_pd_proc_2theta_range_max 100.00214
_pd_proc_2theta_range_min 15.0
_pd_proc_info_datetime 2014-12-15T15:02:52
_pd_proc_info_excluded_regions ' ?'
_pd_proc_ls_background_function
;   GSAS Background function number 2 with  3 terms.
 Cosine Fourier series
      1:    3430.70     2:   -821.940     3:    721.953    
;
_pd_proc_ls_peak_cutoff 0.00100
_pd_proc_ls_profile_function
;
 CW Profile function number 3 with  19 terms
 Pseudovoigt profile coefficients as parameterized in
 P. Thompson, D.E. Cox & J.B. Hastings (1987). J. Appl. Cryst.,20,79-83.
 Asymmetry correction of L.W. Finger, D.E. Cox & A. P. Jephcoat (1994).
 J. Appl. Cryst.,27,892-900.
 Peak tails are ignored  where the intensity is below 0.0010 times the peak
   Aniso. broadening axis   0.0   0.0   1.0
;
_pd_proc_ls_prof_R_factor 0.0507
_pd_proc_ls_prof_wR_expected 0.0167
_pd_proc_ls_prof_wR_factor 0.0708
_pd_proc_number_of_points 4256
_pd_spec_mounting ' ?'
_refine_ls_goodness_of_fit_all 4.25
_refine_ls_matrix_type full
_refine_ls_number_parameters 13
_refine_ls_number_restraints 0
_refine_ls_R_Fsqd_factor 0.11299
_refine_ls_shift/su_max 0.00
_refine_ls_shift/su_mean 0.00
_reflns_d_resolution_high 1.009
_reflns_d_resolution_low 5.699
_reflns_limit_h_max 5
_reflns_limit_h_min 0
_reflns_limit_k_max 4
_reflns_limit_k_min 0
_reflns_limit_l_max 11
_reflns_limit_l_min 0
_reflns_number_total 152
_cod_data_source_file c5dt00910c1.cif
_cod_data_source_block SE34TE06_1_publ
_cod_depositor_comments
;
The following automatic conversions were performed:

'_geom_bond_publ_flag' value 'N' changed to 'n' according to
/usr/data/users/saulius/crontab/automatic-downloads/rss-feeds/RSC/lib/dictionaries/cif_core.dic
dictionary named 'cif_core.dic' version 2.4.2 from 2011-04-26 (42
times).

'_geom_angle_publ_flag' value 'N' changed to 'n' according to
/usr/data/users/saulius/crontab/automatic-downloads/rss-feeds/RSC/lib/dictionaries/cif_core.dic
dictionary named 'cif_core.dic' version 2.4.2 from 2011-04-26 (132
times).

Automatic conversion script
Id: cif_fix_values 3271 2015-04-21 07:52:19Z andrius 

 Adding full bibliography for 7034870--7034873.cif.
;
_cod_original_cell_volume 372.26(15)
_cod_original_formula_sum 'Cu2.20 Se3.63 Sn Te0.37 Zn0.80'
_cod_database_code 7034872
_gsas_exptl_extinct_corr_t_min 1.00000
_gsas_exptl_extinct_corr_t_max 1.00000

loop_
_symmetry_equiv_pos_site_id
_symmetry_equiv_pos_as_xyz
1 +x,+y,+z
2 +y,-x,-z
3 -x,-y,+z
4 -y,+x,-z
5 -x,+y,-z
6 +y,+x,+z
7 +x,-y,-z
8 -y,-x,+z
101 +x+1/2,+y+1/2,+z+1/2
102 +y+1/2,-x+1/2,-z+1/2
103 -x+1/2,-y+1/2,+z+1/2
104 -y+1/2,+x+1/2,-z+1/2
105 -x+1/2,+y+1/2,-z+1/2
106 +y+1/2,+x+1/2,+z+1/2
107 +x+1/2,-y+1/2,-z+1/2
108 -y+1/2,-x+1/2,+z+1/2

loop_
_atom_site_type_symbol
_atom_site_label
_atom_site_fract_x
_atom_site_fract_y
_atom_site_fract_z
_atom_site_occupancy
_atom_site_thermal_displace_type
_atom_site_U_iso_or_equiv
_atom_site_symmetry_multiplicity
Cu Cu1 0.0 0.5 0.25 1.0 Uiso 0.02949 4
Cu Cu2 0.0 0.0 0.0 0.1999 Uiso 0.03992 2
Zn Zn 0.0 0.0 0.0 0.80014 Uiso 0.03992 2
Sn Sn 0.0 0.0 0.5 1.0 Uiso 0.03099 2
Se Se 0.24251 0.24251 0.12934 0.90829 Uiso 0.03001 8
Te Te 0.24251 0.24251 0.12934 0.09171 Uiso 0.03001 8

loop_
_atom_type_symbol
_atom_type_number_in_cell
_atom_type_scat_dispersion_real
_atom_type_scat_dispersion_imag
_atom_type_scat_Cromer_Mann_a1
_atom_type_scat_Cromer_Mann_a2
_atom_type_scat_Cromer_Mann_a3
_atom_type_scat_Cromer_Mann_a4
_atom_type_scat_Cromer_Mann_b1
_atom_type_scat_Cromer_Mann_b2
_atom_type_scat_Cromer_Mann_b3
_atom_type_scat_Cromer_Mann_b4
_atom_type_scat_Cromer_Mann_c
_atom_type_scat_source
Cu 4.4 0.000 0.000 13.3380 3.58280 7.16760 0.24700 5.61580 11.3966 1.67350 64.8126 1.19100 International_Tables_Vol_C
Zn 1.6 0.000 0.000 14.0743 3.26550 7.03180 0.23330 5.16520 10.3163 2.41000 58.7097 1.30410 International_Tables_Vol_C
Sn 2.0 0.000 0.000 19.1889 5.83030 19.1005 0.50310 4.45850 26.8909 2.46630 83.9571 4.78210 International_Tables_Vol_C
Se 7.266 0.000 0.000 17.0006 2.40980 5.81960 0.27260 3.97310 15.2372 4.35430 43.8163 2.84090 International_Tables_Vol_C
Te 0.734 0.000 0.000 19.9644 4.81742 19.0138 0.42088 6.14487 28.5284 2.52390 70.8403 4.35200 International_Tables_Vol_C

loop_
_diffrn_radiation_wavelength
_diffrn_radiation_wavelength_wt
_diffrn_radiation_type
_diffrn_radiation_wavelength_id
1.540600 1.000 K\a~1~ 1
1.544400 0.500 K\a~2~ 2

loop_
_geom_angle_atom_site_label_1
_geom_angle_atom_site_label_2
_geom_angle_atom_site_label_3
_geom_angle
_geom_angle_site_symmetry_1
_geom_angle_site_symmetry_3
_geom_angle_publ_flag
Se Cu1 Se 111.547(12) 1_555 3_565 n
Se Cu1 Se 108.444(6) 1_555 102_455 n
Se Cu1 Se 108.444(6) 1_555 104_555 n
Se Cu1 Te 0.0 1_555 1_555 n
Se Cu1 Te 111.547(12) 1_555 3_565 n
Se Cu1 Te 108.444(6) 1_555 102_455 n
Se Cu1 Te 108.444(6) 1_555 104_555 n
Se Cu1 Se 108.444(6) 3_565 102_455 n
Se Cu1 Se 108.444(6) 3_565 104_555 n
Se Cu1 Te 111.547(12) 3_565 1_555 n
Se Cu1 Te 0.0 3_565 3_565 n
Se Cu1 Te 108.444(6) 3_565 102_455 n
Se Cu1 Te 108.444(6) 3_565 104_555 n
Se Cu1 Se 111.547(12) 102_455 104_555 n
Se Cu1 Te 108.444(6) 102_455 1_555 n
Se Cu1 Te 108.444(6) 102_455 3_565 n
Se Cu1 Te 0.0 102_455 102_455 n
Se Cu1 Te 111.547(12) 102_455 104_555 n
Se Cu1 Te 108.444(6) 104_555 1_555 n
Se Cu1 Te 108.444(6) 104_555 3_565 n
Se Cu1 Te 111.547(12) 104_555 102_455 n
Se Cu1 Te 0.0 104_555 104_555 n
Te Cu1 Te 111.547(12) 1_555 3_565 n
Te Cu1 Te 108.444(6) 1_555 102_455 n
Te Cu1 Te 108.444(6) 1_555 104_555 n
Te Cu1 Te 108.444(6) 3_565 102_455 n
Te Cu1 Te 108.444(6) 3_565 104_555 n
Te Cu1 Te 111.547(12) 102_455 104_555 n
Se Cu2 Se 111.179(7) 1_555 2_555 n
Se Cu2 Se 106.107(13) 1_555 3_555 n
Se Cu2 Se 111.179(7) 1_555 4_555 n
Se Cu2 Te 0.0 1_555 1_555 n
Se Cu2 Te 111.179(7) 1_555 2_555 n
Se Cu2 Te 106.107(13) 1_555 3_555 n
Se Cu2 Te 111.179(7) 1_555 4_555 n
Se Cu2 Se 111.179(7) 2_555 3_555 n
Se Cu2 Se 106.107(13) 2_555 4_555 n
Se Cu2 Te 111.179(7) 2_555 1_555 n
Se Cu2 Te 0.0 2_555 2_555 n
Se Cu2 Te 111.179(7) 2_555 3_555 n
Se Cu2 Te 106.107(13) 2_555 4_555 n
Se Cu2 Se 111.179(7) 3_555 4_555 n
Se Cu2 Te 106.107(13) 3_555 1_555 n
Se Cu2 Te 111.179(7) 3_555 2_555 n
Se Cu2 Te 0.0 3_555 3_555 n
Se Cu2 Te 111.179(7) 3_555 4_555 n
Se Cu2 Te 111.179(7) 4_555 1_555 n
Se Cu2 Te 106.107(13) 4_555 2_555 n
Se Cu2 Te 111.179(7) 4_555 3_555 n
Se Cu2 Te 0.0 4_555 4_555 n
Te Cu2 Te 111.179(7) 1_555 2_555 n
Te Cu2 Te 106.107(13) 1_555 3_555 n
Te Cu2 Te 111.179(7) 1_555 4_555 n
Te Cu2 Te 111.179(7) 2_555 3_555 n
Te Cu2 Te 106.107(13) 2_555 4_555 n
Te Cu2 Te 111.179(7) 3_555 4_555 n
Se Zn Se 111.179(7) 1_555 2_555 n
Se Zn Se 106.107(13) 1_555 3_555 n
Se Zn Se 111.179(7) 1_555 4_555 n
Se Zn Te 0.0 1_555 1_555 n
Se Zn Te 111.179(7) 1_555 2_555 n
Se Zn Te 106.107(13) 1_555 3_555 n
Se Zn Te 111.179(7) 1_555 4_555 n
Se Zn Se 111.179(7) 2_555 3_555 n
Se Zn Se 106.107(13) 2_555 4_555 n
Se Zn Te 111.179(7) 2_555 1_555 n
Se Zn Te 0.0 2_555 2_555 n
Se Zn Te 111.179(7) 2_555 3_555 n
Se Zn Te 106.107(13) 2_555 4_555 n
Se Zn Se 111.179(7) 3_555 4_555 n
Se Zn Te 106.107(13) 3_555 1_555 n
Se Zn Te 111.179(7) 3_555 2_555 n
Se Zn Te 0.0 3_555 3_555 n
Se Zn Te 111.179(7) 3_555 4_555 n
Se Zn Te 111.179(7) 4_555 1_555 n
Se Zn Te 106.107(13) 4_555 2_555 n
Se Zn Te 111.179(7) 4_555 3_555 n
Se Zn Te 0.0 4_555 4_555 n
Te Zn Te 111.179(7) 1_555 2_555 n
Te Zn Te 106.107(13) 1_555 3_555 n
Te Zn Te 111.179(7) 1_555 4_555 n
Te Zn Te 111.179(7) 2_555 3_555 n
Te Zn Te 106.107(13) 2_555 4_555 n
Te Zn Te 111.179(7) 3_555 4_555 n
Se Sn Se 109.519(6) 101_445 102_455 n
Se Sn Se 109.376(13) 101_445 103_555 n
Se Sn Se 109.519(6) 101_445 104_545 n
Se Sn Te 0.0 101_445 101_445 n
Se Sn Te 109.519(6) 101_445 102_455 n
Se Sn Te 109.376(13) 101_445 103_555 n
Se Sn Te 109.519(6) 101_445 104_545 n
Se Sn Se 109.519(6) 102_455 103_555 n
Se Sn Se 109.376(13) 102_455 104_545 n
Se Sn Te 109.519(6) 102_455 101_445 n
Se Sn Te 0.0 102_455 102_455 n
Se Sn Te 109.519(6) 102_455 103_555 n
Se Sn Te 109.376(13) 102_455 104_545 n
Se Sn Se 109.519(6) 103_555 104_545 n
Se Sn Te 109.376(13) 103_555 101_445 n
Se Sn Te 109.519(6) 103_555 102_455 n
Se Sn Te 0.0 103_555 103_555 n
Se Sn Te 109.519(6) 103_555 104_545 n
Se Sn Te 109.519(6) 104_545 101_445 n
Se Sn Te 109.376(13) 104_545 102_455 n
Se Sn Te 109.519(6) 104_545 103_555 n
Se Sn Te 0.0 104_545 104_545 n
Te Sn Te 109.519(6) 101_445 102_455 n
Te Sn Te 109.376(13) 101_445 103_555 n
Te Sn Te 109.519(6) 101_445 104_545 n
Te Sn Te 109.519(6) 102_455 103_555 n
Te Sn Te 109.376(13) 102_455 104_545 n
Te Sn Te 109.519(6) 103_555 104_545 n
Cu1 Se Cu1 111.471(12) 1_555 6_555 n
Cu1 Se Cu2 110.969(6) 1_555 1_555 n
Cu1 Se Zn 110.969(6) 1_555 1_555 n
Cu1 Se Sn 107.754(6) 1_555 101_554 n
Cu1 Se Cu2 110.969(6) 6_555 1_555 n
Cu1 Se Zn 110.969(6) 6_555 1_555 n
Cu1 Se Sn 107.754(6) 6_555 101_554 n
Cu2 Se Zn 0.0 1_555 1_555 n
Cu2 Se Sn 107.741(13) 1_555 101_554 n
Zn Se Sn 107.741(13) 1_555 101_554 n
Cu1 Te Cu1 111.471(12) 1_555 6_555 n
Cu1 Te Cu2 110.969(6) 1_555 1_555 n
Cu1 Te Zn 110.969(6) 1_555 1_555 n
Cu1 Te Sn 107.754(6) 1_555 101_554 n
Cu1 Te Cu2 110.969(6) 6_555 1_555 n
Cu1 Te Zn 110.969(6) 6_555 1_555 n
Cu1 Te Sn 107.754(6) 6_555 101_554 n
Cu2 Te Zn 0.0 1_555 1_555 n
Cu2 Te Sn 107.741(13) 1_555 101_554 n
Zn Te Sn 107.741(13) 1_555 101_554 n

loop_
_geom_bond_atom_site_label_1
_geom_bond_atom_site_label_2
_geom_bond_distance
_geom_bond_site_symmetry_2
_geom_bond_publ_flag
Cu1 Se 2.44490(28) 1_555 n
Cu1 Se 2.44490(28) 3_565 n
Cu1 Se 2.44490(28) 102_455 n
Cu1 Se 2.44490(28) 104_555 n
Cu1 Te 2.44490(28) 1_555 n
Cu1 Te 2.44490(28) 3_565 n
Cu1 Te 2.44490(28) 102_455 n
Cu1 Te 2.44490(28) 104_555 n
Cu2 Se 2.45255(28) 1_555 n
Cu2 Se 2.45255(28) 2_555 n
Cu2 Se 2.45255(28) 3_555 n
Cu2 Se 2.45255(28) 4_555 n
Cu2 Te 2.45255(28) 1_555 n
Cu2 Te 2.45255(28) 2_555 n
Cu2 Te 2.45255(28) 3_555 n
Cu2 Te 2.45255(28) 4_555 n
Zn Se 2.45255(28) 1_555 n
Zn Se 2.45255(28) 2_555 n
Zn Se 2.45255(28) 3_555 n
Zn Se 2.45255(28) 4_555 n
Zn Te 2.45255(28) 1_555 n
Zn Te 2.45255(28) 2_555 n
Zn Te 2.45255(28) 3_555 n
Zn Te 2.45255(28) 4_555 n
Sn Se 2.55032(29) 101_445 n
Sn Se 2.55032(29) 102_455 n
Sn Se 2.55032(29) 103_555 n
Sn Se 2.55032(29) 104_545 n
Sn Te 2.55032(29) 101_445 n
Sn Te 2.55032(29) 102_455 n
Sn Te 2.55032(29) 103_555 n
Sn Te 2.55032(29) 104_545 n
Se Cu1 2.44490(28) 1_555 n
Se Cu1 2.44490(28) 6_555 n
Se Cu2 2.45255(28) 1_555 n
Se Zn 2.45255(28) 1_555 n
Se Sn 2.55032(29) 101_554 n
Te Cu1 2.44490(28) 1_555 n
Te Cu1 2.44490(28) 6_555 n
Te Cu2 2.45255(28) 1_555 n
Te Zn 2.45255(28) 1_555 n
Te Sn 2.55032(29) 101_554 n
